data_4318484
loop_
_publ_author_name
'Yoshiki Ohgo'
'Saburo Neya'
'Takahisa Ikeue'
'Masashi Takahashi'
'Masuo Takeda'
'Noriaki Funasaki'
'Mikio Nakamura'

_publ_contact_author_address
;
Department of Chemistry
Toho University 
5-21-16 Omorinishi Ota-ku Tokyo 143 Japan
;
_publ_contact_author_email yohgo@med.toho-u.ac.jp
_publ_contact_author_fax '81 3 5493 5430'
_publ_contact_author_name 'Ohgo, Yoshiki'
_publ_contact_author_phone '81 3 3762 4151 x2551'
_publ_section_title
;
 Molecular Structures of Five-Coordinated Halide Ligated Iron(III)
 Porphyrin, Porphycene, and Corrphycene Complexes
;
_journal_name_full 'Inorganic Chemistry'
_journal_page_first 4627
_journal_page_last 4629
_journal_paper_doi 10.1021/ic0256866
_journal_volume 41
_journal_year 2002
_chemical_formula_sum 'C33 H37 Cl3 F Fe N4'
_chemical_formula_weight 670.87
_chemical_name_common corrphycene
_chemical_name_systematic
; 
Fluoro[(2,7,12,17-tetraethyl-3,6,11,18-
tetramethylcorrphycenato)iron(III)]
;
_space_group_IT_number 2
_symmetry_cell_setting triclinic
_symmetry_space_group_name_Hall '-P 1'
_symmetry_space_group_name_H-M 'P -1'
_atom_sites_solution_hydrogens geom
_atom_sites_solution_primary direct
_atom_sites_solution_secondary difmap
_audit_creation_method SHELXL-97
_cell_angle_alpha 113.431(6)
_cell_angle_beta 104.0410(10)
_cell_angle_gamma 102.837(4)
_cell_formula_units_Z 2
_cell_length_a 11.8966(8)
_cell_length_b 12.1945(4)
_cell_length_c 13.3152(11)
_cell_measurement_reflns_used 13248
_cell_measurement_temperature 298
_cell_measurement_theta_max 54.8
_cell_measurement_theta_min 3.9
_cell_volume 1605.5(2)
_computing_cell_refinement
;
MSC/AFC Diffractometer Control Software
;
_computing_data_collection
;
MSC/AFC Diffractometer Control Software 
(Molecular Structure Corporation, 1992a)
;
_computing_data_reduction
;
MSC/AFC Diffractometer Control Software. Data Reduction: 
TEXSAN (Molecular Structure Corporation, 1992b)
;
_computing_molecular_graphics 'SV (Nemoto & Ohashi, 1993)'
_computing_publication_material SHELXL-97
_computing_structure_refinement 'SHELXL-97 (Sheldrick, 1997)'
_computing_structure_solution 'SIR-97(Altomare, A. et al., 1999)'
_diffrn_ambient_temperature 298
_diffrn_detector_area_resol_mean 10
_diffrn_measured_fraction_theta_full 0.993
_diffrn_measured_fraction_theta_max 0.993
_diffrn_measurement_device_type 'RIGAKU RAXIS-RAPID Imaging Plate'
_diffrn_measurement_method \w-scan
_diffrn_radiation_monochromator graphite
_diffrn_radiation_source 'rotating anode'
_diffrn_radiation_type MoK\a
_diffrn_radiation_wavelength 0.71069
_diffrn_reflns_av_R_equivalents 0.0448
_diffrn_reflns_av_sigmaI/netI 0.0460
_diffrn_reflns_limit_h_max 15
_diffrn_reflns_limit_h_min -15
_diffrn_reflns_limit_k_max 15
_diffrn_reflns_limit_k_min -15
_diffrn_reflns_limit_l_max 15
_diffrn_reflns_limit_l_min -17
_diffrn_reflns_number 12085
_diffrn_reflns_theta_full 27.41
_diffrn_reflns_theta_max 27.41
_diffrn_reflns_theta_min 1.79
_exptl_absorpt_coefficient_mu 0.754
_exptl_absorpt_correction_T_max 0.927
_exptl_absorpt_correction_T_min 0.925
_exptl_absorpt_correction_type multi-scan
_exptl_absorpt_process_details
;
ABSCOR(Higashi et al., 1968)
;
_exptl_crystal_colour purple
_exptl_crystal_density_diffrn 1.388
_exptl_crystal_density_method 'not measured'
_exptl_crystal_description prismatic
_exptl_crystal_F_000 698
_exptl_crystal_size_max 0.1
_exptl_crystal_size_mid 0.1
_exptl_crystal_size_min 0.1
_refine_diff_density_max 0.794
_refine_diff_density_min -0.908
_refine_diff_density_rms 0.312
_refine_ls_extinction_coef 0.200(13)
_refine_ls_extinction_expression Fc^*^=kFc[1+0.001xFc^2^\l^3^/sin(2\q)]^-1/4^
_refine_ls_extinction_method SHELXL
_refine_ls_goodness_of_fit_ref 1.069
_refine_ls_hydrogen_treatment constr
_refine_ls_matrix_type full
_refine_ls_number_parameters 420
_refine_ls_number_reflns 7259
_refine_ls_number_restraints 6
_refine_ls_restrained_S_all 1.077
_refine_ls_R_factor_all 0.1014
_refine_ls_R_factor_gt 0.0840
_refine_ls_shift/su_max 0.001
_refine_ls_shift/su_mean 0.000
_refine_ls_structure_factor_coef Fsqd
_refine_ls_weighting_details 'calc w=1/[\s^2^(Fo^2^)+(0.1519P)^2^+0.2323P] where P=(Fo^2^+2Fc^2^)/3'
_refine_ls_weighting_scheme calc
_refine_ls_wR_factor_gt 0.2125
_refine_ls_wR_factor_ref 0.2304
_reflns_number_gt 5832
_reflns_number_total 7259
_reflns_threshold_expression >2sigma(I)
_cod_data_source_file ic0256866_s1_03.cif
_cod_data_source_block '[Fe(EtioCn)F]'
_cod_depositor_comments
;
The following automatic conversions were performed:

'_symmetry_cell_setting' value 'Triclinic' changed to 'triclinic'
according to the built-in table from CIF Core dictionary named
'cif_core.dic' version 2.4.1 from 2010-06-29.

Automatic conversion script
Id: cif_fix_values 1646 2011-03-28 12:23:43Z adriana 
;
_cod_original_cell_volume 1605.48(21)
_cod_database_code 4318484

loop_
_symmetry_equiv_pos_as_xyz
'x, y, z'
'-x, -y, -z'

loop_
_atom_site_label
_atom_site_type_symbol
_atom_site_fract_x
_atom_site_fract_y
_atom_site_fract_z
_atom_site_U_iso_or_equiv
_atom_site_adp_type
_atom_site_occupancy
_atom_site_symmetry_multiplicity
_atom_site_calc_flag
_atom_site_refinement_flags
_atom_site_disorder_assembly
_atom_site_disorder_group
Fe1 Fe 0.07905(4) 0.25469(4) 0.18711(4) 0.0621(2) Uani 1 1 d . . .
C33A C 0.4851(8) 0.4402(8) 0.2887(8) 0.159(3) Uani 0.486(7) 1 d PD A 1
H33A H 0.4018 0.4230 0.2916 0.191 Uiso 0.486(7) 1 calc PR A 1
Cl1A Cl 0.5173(13) 0.5411(11) 0.2394(10) 0.308(7) Uani 0.486(7) 1 d PD A 1
Cl2A Cl 0.6111(6) 0.5197(8) 0.4395(5) 0.207(3) Uani 0.486(7) 1 d PD A 1
Cl3A Cl 0.5103(5) 0.3000(5) 0.2107(6) 0.177(2) Uani 0.486(7) 1 d PD A 1
C33B C 0.4851(8) 0.4402(8) 0.2887(8) 0.159(3) Uani 0.514(7) 1 d PD A 2
H33B H 0.4207 0.4718 0.3093 0.191 Uiso 0.514(7) 1 calc PR A 2
Cl1B Cl 0.6084(7) 0.5586(5) 0.3242(13) 0.347(9) Uani 0.514(7) 1 d PD A 2
Cl2B Cl 0.4910(8) 0.3278(9) 0.3205(12) 0.335(8) Uani 0.514(7) 1 d PD A 2
Cl3B Cl 0.4388(9) 0.3521(8) 0.1290(8) 0.267(5) Uani 0.514(7) 1 d PD A 2
F1 F 0.21633(18) 0.4166(2) 0.26587(18) 0.0804(5) Uani 1 1 d . . .
N1 N 0.1137(2) 0.1530(2) 0.0436(2) 0.0688(6) Uani 1 1 d . . .
N2 N 0.1581(3) 0.1374(3) 0.2249(3) 0.0720(6) Uani 1 1 d . . .
N3 N 0.0103(2) 0.2631(3) 0.3166(2) 0.0668(6) Uani 1 1 d . . .
N4 N -0.0445(2) 0.2888(2) 0.0779(2) 0.0646(6) Uani 1 1 d . . .
C1 C 0.0941(3) 0.1560(3) -0.0596(3) 0.0700(7) Uani 1 1 d . . .
C2 C 0.1614(3) 0.0879(3) -0.1197(3) 0.0753(8) Uani 1 1 d . . .
C3 C 0.2193(3) 0.0445(3) -0.0517(3) 0.0791(9) Uani 1 1 d . . .
C4 C 0.1885(3) 0.0866(3) 0.0514(3) 0.0722(8) Uani 1 1 d . . .
C5 C 0.2153(3) 0.0786(3) 0.1565(3) 0.0723(8) Uani 1 1 d . . .
C6 C 0.2860(4) 0.0244(4) 0.2127(4) 0.0853(10) Uani 1 1 d . . .
C7 C 0.2667(4) 0.0504(4) 0.3157(4) 0.0884(10) Uani 1 1 d . . .
C8 C 0.1865(3) 0.1219(3) 0.3222(3) 0.0772(8) Uani 1 1 d . . .
C9 C 0.1389(3) 0.1684(4) 0.4062(3) 0.0805(9) Uani 1 1 d . . .
H9 H 0.1639 0.1568 0.4719 0.097 Uiso 1 1 calc R . .
C10 C 0.0562(3) 0.2317(3) 0.4020(3) 0.0734(8) Uani 1 1 d . . .
C11 C 0.0032(4) 0.2686(4) 0.4889(3) 0.0804(9) Uani 1 1 d . . .
C12 C -0.0745(3) 0.3233(4) 0.4577(3) 0.0762(8) Uani 1 1 d . . .
C13 C -0.0700(3) 0.3212(3) 0.3505(3) 0.0678(7) Uani 1 1 d . . .
C14 C -0.1383(3) 0.3747(3) 0.2981(3) 0.0749(8) Uani 1 1 d . . .
H14 H -0.1841 0.4096 0.3411 0.090 Uiso 1 1 calc R . .
C15 C -0.1570(3) 0.3902(4) 0.2001(3) 0.0767(8) Uani 1 1 d . . .
H15 H -0.2097 0.4357 0.1962 0.092 Uiso 1 1 calc R . .
C16 C -0.1196(3) 0.3573(3) 0.1048(3) 0.0683(7) Uani 1 1 d . . .
C17 C -0.1625(3) 0.3915(3) 0.0151(3) 0.0755(8) Uani 1 1 d . . .
C18 C -0.1162(3) 0.3422(3) -0.0673(3) 0.0737(8) Uani 1 1 d . . .
C19 C -0.0425(3) 0.2789(3) -0.0288(3) 0.0689(7) Uani 1 1 d . . .
C20 C 0.0217(3) 0.2171(3) -0.0921(3) 0.0730(8) Uani 1 1 d . . .
H20 H 0.0146 0.2177 -0.1630 0.088 Uiso 1 1 calc R . .
C21 C 0.1686(4) 0.0757(4) -0.2337(4) 0.0927(11) Uani 1 1 d . . .
H21A H 0.0953 0.0838 -0.2770 0.111 Uiso 1 1 calc R . .
H21B H 0.1686 -0.0089 -0.2804 0.111 Uiso 1 1 calc R . .
C22 C 0.2824(6) 0.1747(6) -0.2182(5) 0.1218(17) Uani 1 1 d . . .
H22A H 0.2804 0.2586 -0.1763 0.183 Uiso 1 1 calc R . .
H22B H 0.2839 0.1603 -0.2941 0.183 Uiso 1 1 calc R . .
H22C H 0.3554 0.1682 -0.1744 0.183 Uiso 1 1 calc R . .
C23 C 0.3022(4) -0.0297(4) -0.0786(5) 0.1009(13) Uani 1 1 d . . .
H23A H 0.2959 -0.0563 -0.1586 0.151 Uiso 1 1 calc R . .
H23B H 0.2776 -0.1037 -0.0682 0.151 Uiso 1 1 calc R . .
H23C H 0.3864 0.0232 -0.0264 0.151 Uiso 1 1 calc R . .
C24 C 0.3684(5) -0.0437(5) 0.1714(5) 0.1079(14) Uani 1 1 d . . .
H24A H 0.4077 -0.0654 0.2291 0.162 Uiso 1 1 calc R . .
H24B H 0.4306 0.0108 0.1605 0.162 Uiso 1 1 calc R . .
H24C H 0.3200 -0.1204 0.0981 0.162 Uiso 1 1 calc R . .
C25 C 0.3165(5) 0.0131(5) 0.4077(5) 0.1079(14) Uani 1 1 d . . .
H25A H 0.2509 -0.0142 0.4333 0.129 Uiso 1 1 calc R . .
H25B H 0.3422 -0.0587 0.3730 0.129 Uiso 1 1 calc R . .
C26 C 0.4211(6) 0.1178(7) 0.5094(6) 0.142(2) Uani 1 1 d . . .
H26A H 0.4875 0.1432 0.4849 0.214 Uiso 1 1 calc R . .
H26B H 0.4490 0.0901 0.5660 0.214 Uiso 1 1 calc R . .
H26C H 0.3961 0.1890 0.5444 0.214 Uiso 1 1 calc R . .
C27 C 0.0301(5) 0.2478(6) 0.5942(4) 0.1105(15) Uani 1 1 d . . .
H27A H -0.0288 0.2652 0.6306 0.166 Uiso 1 1 calc R . .
H27B H 0.1124 0.3042 0.6495 0.166 Uiso 1 1 calc R . .
H27C H 0.0241 0.1607 0.5701 0.166 Uiso 1 1 calc R . .
C28 C -0.1546(4) 0.3712(5) 0.5199(4) 0.0912(11) Uani 1 1 d . . .
H28A H -0.1704 0.4393 0.5054 0.109 Uiso 1 1 calc R . .
H28B H -0.1114 0.4070 0.6039 0.109 Uiso 1 1 calc R . .
C29 C -0.2756(5) 0.2688(6) 0.4817(6) 0.1237(18) Uani 1 1 d . . .
H29A H -0.3216 0.2374 0.3997 0.186 Uiso 1 1 calc R . .
H29B H -0.3225 0.3033 0.5272 0.186 Uiso 1 1 calc R . .
H29C H -0.2606 0.1999 0.4935 0.186 Uiso 1 1 calc R . .
C30 C -0.2469(4) 0.4662(4) 0.0127(4) 0.0914(10) Uani 1 1 d . . .
H30A H -0.2311 0.5107 -0.0316 0.110 Uiso 1 1 calc R . .
H30B H -0.2300 0.5297 0.0924 0.110 Uiso 1 1 calc R . .
C31 C -0.3819(5) 0.3779(6) -0.0435(6) 0.1293(19) Uani 1 1 d . . .
H31A H -0.4006 0.3201 -0.1247 0.194 Uiso 1 1 calc R . .
H31B H -0.4343 0.4279 -0.0389 0.194 Uiso 1 1 calc R . .
H31C H -0.3962 0.3299 -0.0027 0.194 Uiso 1 1 calc R . .
C32 C -0.1357(4) 0.3512(4) -0.1781(4) 0.0925(11) Uani 1 1 d . . .
H32A H -0.1821 0.2677 -0.2446 0.139 Uiso 1 1 calc R . .
H32B H -0.0567 0.3846 -0.1820 0.139 Uiso 1 1 calc R . .
H32C H -0.1808 0.4073 -0.1791 0.139 Uiso 1 1 calc R . .

loop_
_atom_site_aniso_label
_atom_site_aniso_U_11
_atom_site_aniso_U_22
_atom_site_aniso_U_33
_atom_site_aniso_U_23
_atom_site_aniso_U_13
_atom_site_aniso_U_12
Fe1 0.0605(3) 0.0639(3) 0.0703(3) 0.0322(2) 0.0305(2) 0.0300(2)
C33A 0.147(6) 0.172(7) 0.203(8) 0.113(7) 0.078(6) 0.076(5)
Cl1A 0.405(16) 0.319(12) 0.335(12) 0.263(12) 0.165(11) 0.135(11)
Cl2A 0.176(5) 0.242(7) 0.179(5) 0.076(4) 0.044(3) 0.101(5)
Cl3A 0.130(3) 0.145(3) 0.191(5) 0.071(3) 0.024(3) -0.006(2)
C33B 0.147(6) 0.172(7) 0.203(8) 0.113(7) 0.078(6) 0.076(5)
Cl1B 0.193(6) 0.103(3) 0.55(2) 0.025(6) 0.095(9) 0.002(3)
Cl2B 0.220(7) 0.233(8) 0.485(17) 0.242(11) -0.048(9) 0.025(6)
Cl3B 0.267(8) 0.223(7) 0.236(7) 0.052(6) 0.131(7) 0.026(6)
F1 0.0765(11) 0.0848(11) 0.0862(12) 0.0351(10) 0.0368(9) 0.0433(10)
N1 0.0664(13) 0.0663(13) 0.0798(16) 0.0324(12) 0.0353(12) 0.0298(11)
N2 0.0730(15) 0.0740(15) 0.0843(17) 0.0410(13) 0.0372(13) 0.0382(13)
N3 0.0638(13) 0.0715(14) 0.0726(15) 0.0343(12) 0.0321(11) 0.0300(11)
N4 0.0626(13) 0.0694(13) 0.0709(14) 0.0348(11) 0.0315(11) 0.0291(11)
C1 0.0645(15) 0.0697(16) 0.0717(17) 0.0275(14) 0.0315(13) 0.0221(13)
C2 0.0666(16) 0.0717(17) 0.0791(19) 0.0241(15) 0.0356(15) 0.0231(14)
C3 0.0719(18) 0.0659(16) 0.094(2) 0.0243(16) 0.0441(17) 0.0265(14)
C4 0.0673(16) 0.0620(15) 0.090(2) 0.0304(15) 0.0386(15) 0.0283(13)
C5 0.0681(16) 0.0641(15) 0.094(2) 0.0377(15) 0.0374(15) 0.0318(13)
C6 0.080(2) 0.0728(19) 0.118(3) 0.046(2) 0.046(2) 0.0421(17)
C7 0.086(2) 0.085(2) 0.114(3) 0.058(2) 0.038(2) 0.0447(19)
C8 0.0740(18) 0.0797(19) 0.090(2) 0.0461(18) 0.0318(16) 0.0370(16)
C9 0.079(2) 0.094(2) 0.082(2) 0.0515(19) 0.0278(16) 0.0382(18)
C10 0.0731(18) 0.0808(19) 0.0728(18) 0.0396(16) 0.0288(15) 0.0314(15)
C11 0.083(2) 0.095(2) 0.0690(18) 0.0400(17) 0.0330(16) 0.0354(18)
C12 0.0746(18) 0.085(2) 0.0723(18) 0.0351(16) 0.0353(15) 0.0299(16)
C13 0.0661(16) 0.0715(16) 0.0717(17) 0.0325(14) 0.0343(13) 0.0286(14)
C14 0.0752(18) 0.0832(19) 0.083(2) 0.0392(17) 0.0444(16) 0.0411(16)
C15 0.0778(18) 0.085(2) 0.087(2) 0.0431(17) 0.0405(16) 0.0483(17)
C16 0.0657(15) 0.0701(16) 0.0780(18) 0.0368(15) 0.0307(14) 0.0327(13)
C17 0.0695(17) 0.0811(19) 0.084(2) 0.0442(17) 0.0273(15) 0.0336(15)
C18 0.0717(17) 0.0799(19) 0.0750(18) 0.0405(16) 0.0278(14) 0.0290(15)
C19 0.0637(15) 0.0747(17) 0.0682(17) 0.0320(14) 0.0281(13) 0.0248(13)
C20 0.0683(17) 0.0798(18) 0.0711(18) 0.0334(15) 0.0301(14) 0.0273(15)
C21 0.088(2) 0.098(3) 0.083(2) 0.026(2) 0.0469(19) 0.034(2)
C22 0.120(4) 0.143(4) 0.111(4) 0.063(3) 0.061(3) 0.037(3)
C23 0.098(3) 0.091(2) 0.123(3) 0.037(2) 0.066(3) 0.051(2)
C24 0.109(3) 0.105(3) 0.146(4) 0.066(3) 0.061(3) 0.073(3)
C25 0.096(3) 0.111(3) 0.143(4) 0.076(3) 0.040(3) 0.059(3)
C26 0.124(4) 0.154(5) 0.161(6) 0.080(5) 0.042(4) 0.074(4)
C27 0.121(3) 0.160(5) 0.089(3) 0.075(3) 0.054(3) 0.071(3)
C28 0.092(2) 0.116(3) 0.083(2) 0.049(2) 0.050(2) 0.047(2)
C29 0.095(3) 0.162(5) 0.150(5) 0.093(4) 0.068(3) 0.050(3)
C30 0.098(3) 0.096(2) 0.099(3) 0.054(2) 0.038(2) 0.053(2)
C31 0.092(3) 0.137(4) 0.177(6) 0.081(4) 0.043(3) 0.069(3)
C32 0.098(3) 0.107(3) 0.081(2) 0.052(2) 0.028(2) 0.042(2)

loop_
_atom_type_symbol
_atom_type_description
_atom_type_scat_dispersion_real
_atom_type_scat_dispersion_imag
_atom_type_scat_source
C C 0.0033 0.0016 'International Tables Vol C Tables 4.2.6.8 and 6.1.1.4'
H H 0.0000 0.0000 'International Tables Vol C Tables 4.2.6.8 and 6.1.1.4'
N N 0.0061 0.0033 'International Tables Vol C Tables 4.2.6.8 and 6.1.1.4'
Fe Fe 0.3463 0.8444 'International Tables Vol C Tables 4.2.6.8 and 6.1.1.4'
F F 0.0171 0.0103 'International Tables Vol C Tables 4.2.6.8 and 6.1.1.4'
Cl Cl 0.1484 0.1585 'International Tables Vol C Tables 4.2.6.8 and 6.1.1.4'

loop_
_geom_angle_atom_site_label_1
_geom_angle_atom_site_label_2
_geom_angle_atom_site_label_3
_geom_angle
_geom_angle_site_symmetry_1
_geom_angle_site_symmetry_3
_geom_angle_publ_flag
F1 Fe1 N1 102.39(10) . . ?
F1 Fe1 N2 103.10(10) . . ?
N1 Fe1 N2 73.92(11) . . ?
F1 Fe1 N4 100.06(10) . . ?
N1 Fe1 N4 86.16(11) . . ?
N2 Fe1 N4 152.11(12) . . ?
F1 Fe1 N3 102.68(10) . . ?
N1 Fe1 N3 150.44(11) . . ?
N2 Fe1 N3 85.35(11) . . ?
N4 Fe1 N3 104.54(10) . . ?
Cl1A C33A Cl3A 111.3(7) . . ?
Cl1A C33A Cl2A 103.6(7) . . ?
Cl3A C33A Cl2A 103.9(5) . . ?
Cl1A C33A H33A 112.5 . . ?
Cl3A C33A H33A 112.5 . . ?
Cl2A C33A H33A 112.5 . . ?
C4 N1 C1 108.3(3) . . ?
C4 N1 Fe1 119.4(2) . . ?
C1 N1 Fe1 131.0(2) . . ?
C5 N2 C8 108.3(3) . . ?
C5 N2 Fe1 119.0(2) . . ?
C8 N2 Fe1 131.5(2) . . ?
C10 N3 C13 105.3(3) . . ?
C10 N3 Fe1 124.8(2) . . ?
C13 N3 Fe1 128.9(2) . . ?
C16 N4 C19 104.7(3) . . ?
C16 N4 Fe1 128.3(2) . . ?
C19 N4 Fe1 124.6(2) . . ?
N1 C1 C20 121.9(3) . . ?
N1 C1 C2 108.5(3) . . ?
C20 C1 C2 129.7(3) . . ?
C3 C2 C1 107.3(3) . . ?
C3 C2 C21 128.0(3) . . ?
C1 C2 C21 124.6(4) . . ?
C2 C3 C4 106.6(3) . . ?
C2 C3 C23 125.9(4) . . ?
C4 C3 C23 127.4(4) . . ?
N1 C4 C5 112.8(3) . . ?
N1 C4 C3 109.2(3) . . ?
C5 C4 C3 138.0(3) . . ?
N2 C5 C4 112.4(3) . . ?
N2 C5 C6 109.3(3) . . ?
C4 C5 C6 138.3(3) . . ?
C7 C6 C5 106.6(3) . . ?
C7 C6 C24 125.7(4) . . ?
C5 C6 C24 127.7(4) . . ?
C6 C7 C8 106.7(3) . . ?
C6 C7 C25 129.1(4) . . ?
C8 C7 C25 124.2(4) . . ?
N2 C8 C9 121.5(3) . . ?
N2 C8 C7 109.1(3) . . ?
C9 C8 C7 129.3(4) . . ?
C8 C9 C10 125.3(3) . . ?
C8 C9 H9 117.4 . . ?
C10 C9 H9 117.4 . . ?
N3 C10 C9 127.5(3) . . ?
N3 C10 C11 110.7(3) . . ?
C9 C10 C11 121.8(3) . . ?
C12 C11 C10 107.0(3) . . ?
C12 C11 C27 127.5(4) . . ?
C10 C11 C27 125.5(4) . . ?
C11 C12 C13 107.4(3) . . ?
C11 C12 C28 125.9(3) . . ?
C13 C12 C28 126.7(3) . . ?
N3 C13 C14 129.5(3) . . ?
N3 C13 C12 109.6(3) . . ?
C14 C13 C12 120.9(3) . . ?
C15 C14 C13 137.1(3) . . ?
C15 C14 H14 111.5 . . ?
C13 C14 H14 111.5 . . ?
C14 C15 C16 137.9(3) . . ?
C14 C15 H15 111.1 . . ?
C16 C15 H15 111.1 . . ?
N4 C16 C15 128.7(3) . . ?
N4 C16 C17 110.1(3) . . ?
C15 C16 C17 121.1(3) . . ?
C18 C17 C16 107.6(3) . . ?
C18 C17 C30 126.2(3) . . ?
C16 C17 C30 126.2(3) . . ?
C17 C18 C19 106.8(3) . . ?
C17 C18 C32 127.5(3) . . ?
C19 C18 C32 125.7(3) . . ?
N4 C19 C20 126.2(3) . . ?
N4 C19 C18 110.7(3) . . ?
C20 C19 C18 123.1(3) . . ?
C1 C20 C19 125.7(3) . . ?
C1 C20 H20 117.1 . . ?
C19 C20 H20 117.1 . . ?
C2 C21 C22 113.0(4) . . ?
C2 C21 H21A 109.0 . . ?
C22 C21 H21A 109.0 . . ?
C2 C21 H21B 109.0 . . ?
C22 C21 H21B 109.0 . . ?
H21A C21 H21B 107.8 . . ?
C21 C22 H22A 109.5 . . ?
C21 C22 H22B 109.5 . . ?
H22A C22 H22B 109.5 . . ?
C21 C22 H22C 109.5 . . ?
H22A C22 H22C 109.5 . . ?
H22B C22 H22C 109.5 . . ?
C3 C23 H23A 109.5 . . ?
C3 C23 H23B 109.5 . . ?
H23A C23 H23B 109.5 . . ?
C3 C23 H23C 109.5 . . ?
H23A C23 H23C 109.5 . . ?
H23B C23 H23C 109.5 . . ?
C6 C24 H24A 109.5 . . ?
C6 C24 H24B 109.5 . . ?
H24A C24 H24B 109.5 . . ?
C6 C24 H24C 109.5 . . ?
H24A C24 H24C 109.5 . . ?
H24B C24 H24C 109.5 . . ?
C26 C25 C7 112.4(5) . . ?
C26 C25 H25A 109.1 . . ?
C7 C25 H25A 109.1 . . ?
C26 C25 H25B 109.1 . . ?
C7 C25 H25B 109.1 . . ?
H25A C25 H25B 107.9 . . ?
C25 C26 H26A 109.5 . . ?
C25 C26 H26B 109.5 . . ?
H26A C26 H26B 109.5 . . ?
C25 C26 H26C 109.5 . . ?
H26A C26 H26C 109.5 . . ?
H26B C26 H26C 109.5 . . ?
C11 C27 H27A 109.5 . . ?
C11 C27 H27B 109.5 . . ?
H27A C27 H27B 109.5 . . ?
C11 C27 H27C 109.5 . . ?
H27A C27 H27C 109.5 . . ?
H27B C27 H27C 109.5 . . ?
C12 C28 C29 112.5(4) . . ?
C12 C28 H28A 109.1 . . ?
C29 C28 H28A 109.1 . . ?
C12 C28 H28B 109.1 . . ?
C29 C28 H28B 109.1 . . ?
H28A C28 H28B 107.8 . . ?
C28 C29 H29A 109.5 . . ?
C28 C29 H29B 109.5 . . ?
H29A C29 H29B 109.5 . . ?
C28 C29 H29C 109.5 . . ?
H29A C29 H29C 109.5 . . ?
H29B C29 H29C 109.5 . . ?
C17 C30 C31 110.6(4) . . ?
C17 C30 H30A 109.5 . . ?
C31 C30 H30A 109.5 . . ?
C17 C30 H30B 109.5 . . ?
C31 C30 H30B 109.5 . . ?
H30A C30 H30B 108.1 . . ?
C30 C31 H31A 109.5 . . ?
C30 C31 H31B 109.5 . . ?
H31A C31 H31B 109.5 . . ?
C30 C31 H31C 109.5 . . ?
H31A C31 H31C 109.5 . . ?
H31B C31 H31C 109.5 . . ?
C18 C32 H32A 109.5 . . ?
C18 C32 H32B 109.5 . . ?
H32A C32 H32B 109.5 . . ?
C18 C32 H32C 109.5 . . ?
H32A C32 H32C 109.5 . . ?
H32B C32 H32C 109.5 . . ?

loop_
_geom_bond_atom_site_label_1
_geom_bond_atom_site_label_2
_geom_bond_distance
_geom_bond_site_symmetry_2
_geom_bond_publ_flag
Fe1 F1 1.938(2) . ?
Fe1 N1 2.021(3) . ?
Fe1 N2 2.031(3) . ?
Fe1 N4 2.041(3) . ?
Fe1 N3 2.057(3) . ?
C33A Cl1A 1.627(10) . ?
C33A Cl3A 1.749(10) . ?
C33A Cl2A 1.888(10) . ?
C33A H33A 0.9800 . ?
N1 C4 1.342(4) . ?
N1 C1 1.354(4) . ?
N2 C5 1.345(4) . ?
N2 C8 1.355(5) . ?
N3 C10 1.369(4) . ?
N3 C13 1.369(4) . ?
N4 C16 1.368(4) . ?
N4 C19 1.384(4) . ?
C1 C20 1.359(5) . ?
C1 C2 1.431(4) . ?
C2 C3 1.349(6) . ?
C2 C21 1.490(5) . ?
C3 C4 1.432(5) . ?
C3 C23 1.493(5) . ?
C4 C5 1.405(5) . ?
C5 C6 1.427(5) . ?
C6 C7 1.370(6) . ?
C6 C24 1.487(5) . ?
C7 C8 1.424(5) . ?
C7 C25 1.505(6) . ?
C8 C9 1.356(5) . ?
C9 C10 1.382(5) . ?
C9 H9 0.9300 . ?
C10 C11 1.416(5) . ?
C11 C12 1.335(5) . ?
C11 C27 1.494(5) . ?
C12 C13 1.431(5) . ?
C12 C28 1.477(5) . ?
C13 C14 1.377(5) . ?
C14 C15 1.365(5) . ?
C14 H14 0.9300 . ?
C15 C16 1.385(5) . ?
C15 H15 0.9300 . ?
C16 C17 1.433(5) . ?
C17 C18 1.336(5) . ?
C17 C30 1.502(5) . ?
C18 C19 1.423(5) . ?
C18 C32 1.489(5) . ?
C19 C20 1.387(5) . ?
C20 H20 0.9300 . ?
C21 C22 1.508(6) . ?
C21 H21A 0.9700 . ?
C21 H21B 0.9700 . ?
C22 H22A 0.9600 . ?
C22 H22B 0.9600 . ?
C22 H22C 0.9600 . ?
C23 H23A 0.9600 . ?
C23 H23B 0.9600 . ?
C23 H23C 0.9600 . ?
C24 H24A 0.9600 . ?
C24 H24B 0.9600 . ?
C24 H24C 0.9600 . ?
C25 C26 1.454(8) . ?
C25 H25A 0.9700 . ?
C25 H25B 0.9700 . ?
C26 H26A 0.9600 . ?
C26 H26B 0.9600 . ?
C26 H26C 0.9600 . ?
C27 H27A 0.9600 . ?
C27 H27B 0.9600 . ?
C27 H27C 0.9600 . ?
C28 C29 1.494(7) . ?
C28 H28A 0.9700 . ?
C28 H28B 0.9700 . ?
C29 H29A 0.9600 . ?
C29 H29B 0.9600 . ?
C29 H29C 0.9600 . ?
C30 C31 1.519(7) . ?
C30 H30A 0.9700 . ?
C30 H30B 0.9700 . ?
C31 H31A 0.9600 . ?
C31 H31B 0.9600 . ?
C31 H31C 0.9600 . ?
C32 H32A 0.9600 . ?
C32 H32B 0.9600 . ?
C32 H32C 0.9600 . ?

loop_
_geom_torsion_atom_site_label_1
_geom_torsion_atom_site_label_2
_geom_torsion_atom_site_label_3
_geom_torsion_atom_site_label_4
_geom_torsion
_geom_torsion_site_symmetry_1
_geom_torsion_site_symmetry_2
_geom_torsion_site_symmetry_3
_geom_torsion_site_symmetry_4
_geom_torsion_publ_flag
F1 Fe1 N1 C4 86.7(2) . . . . ?
N2 Fe1 N1 C4 -13.6(2) . . . . ?
N4 Fe1 N1 C4 -173.9(2) . . . . ?
N3 Fe1 N1 C4 -60.8(3) . . . . ?
F1 Fe1 N1 C1 -78.8(3) . . . . ?
N2 Fe1 N1 C1 -179.0(3) . . . . ?
N4 Fe1 N1 C1 20.7(3) . . . . ?
N3 Fe1 N1 C1 133.8(3) . . . . ?
F1 Fe1 N2 C5 -85.1(3) . . . . ?
N1 Fe1 N2 C5 14.3(2) . . . . ?
N4 Fe1 N2 C5 60.3(4) . . . . ?
N3 Fe1 N2 C5 173.0(3) . . . . ?
F1 Fe1 N2 C8 80.6(3) . . . . ?
N1 Fe1 N2 C8 179.9(3) . . . . ?
N4 Fe1 N2 C8 -134.0(3) . . . . ?
N3 Fe1 N2 C8 -21.4(3) . . . . ?
F1 Fe1 N3 C10 -83.6(3) . . . . ?
N1 Fe1 N3 C10 63.9(4) . . . . ?
N2 Fe1 N3 C10 18.8(3) . . . . ?
N4 Fe1 N3 C10 172.3(3) . . . . ?
F1 Fe1 N3 C13 82.8(3) . . . . ?
N1 Fe1 N3 C13 -129.8(3) . . . . ?
N2 Fe1 N3 C13 -174.8(3) . . . . ?
N4 Fe1 N3 C13 -21.3(3) . . . . ?
F1 Fe1 N4 C16 -78.8(3) . . . . ?
N1 Fe1 N4 C16 179.3(3) . . . . ?
N2 Fe1 N4 C16 135.4(3) . . . . ?
N3 Fe1 N4 C16 27.3(3) . . . . ?
F1 Fe1 N4 C19 81.2(2) . . . . ?
N1 Fe1 N4 C19 -20.8(2) . . . . ?
N2 Fe1 N4 C19 -64.7(4) . . . . ?
N3 Fe1 N4 C19 -172.8(2) . . . . ?
C4 N1 C1 C20 -179.8(3) . . . . ?
Fe1 N1 C1 C20 -13.2(5) . . . . ?
C4 N1 C1 C2 -0.4(4) . . . . ?
Fe1 N1 C1 C2 166.3(2) . . . . ?
N1 C1 C2 C3 0.5(4) . . . . ?
C20 C1 C2 C3 179.9(3) . . . . ?
N1 C1 C2 C21 -176.7(3) . . . . ?
C20 C1 C2 C21 2.7(6) . . . . ?
C1 C2 C3 C4 -0.4(4) . . . . ?
C21 C2 C3 C4 176.6(3) . . . . ?
C1 C2 C3 C23 -178.8(3) . . . . ?
C21 C2 C3 C23 -1.7(6) . . . . ?
C1 N1 C4 C5 179.6(3) . . . . ?
Fe1 N1 C4 C5 11.2(4) . . . . ?
C1 N1 C4 C3 0.1(4) . . . . ?
Fe1 N1 C4 C3 -168.4(2) . . . . ?
C2 C3 C4 N1 0.2(4) . . . . ?
C23 C3 C4 N1 178.5(3) . . . . ?
C2 C3 C4 C5 -179.1(4) . . . . ?
C23 C3 C4 C5 -0.8(7) . . . . ?
C8 N2 C5 C4 178.4(3) . . . . ?
Fe1 N2 C5 C4 -12.9(4) . . . . ?
C8 N2 C5 C6 -1.1(4) . . . . ?
Fe1 N2 C5 C6 167.6(2) . . . . ?
N1 C4 C5 N2 1.1(4) . . . . ?
C3 C4 C5 N2 -179.5(4) . . . . ?
N1 C4 C5 C6 -179.6(4) . . . . ?
C3 C4 C5 C6 -0.3(7) . . . . ?
N2 C5 C6 C7 1.3(4) . . . . ?
C4 C5 C6 C7 -178.0(4) . . . . ?
N2 C5 C6 C24 -176.8(4) . . . . ?
C4 C5 C6 C24 3.9(7) . . . . ?
C5 C6 C7 C8 -1.0(4) . . . . ?
C24 C6 C7 C8 177.2(4) . . . . ?
C5 C6 C7 C25 178.6(4) . . . . ?
C24 C6 C7 C25 -3.2(7) . . . . ?
C5 N2 C8 C9 -178.2(3) . . . . ?
Fe1 N2 C8 C9 15.0(5) . . . . ?
C5 N2 C8 C7 0.5(4) . . . . ?
Fe1 N2 C8 C7 -166.3(3) . . . . ?
C6 C7 C8 N2 0.4(4) . . . . ?
C25 C7 C8 N2 -179.3(4) . . . . ?
C6 C7 C8 C9 178.9(4) . . . . ?
C25 C7 C8 C9 -0.7(7) . . . . ?
N2 C8 C9 C10 1.8(6) . . . . ?
C7 C8 C9 C10 -176.6(4) . . . . ?
C13 N3 C10 C9 178.3(4) . . . . ?
Fe1 N3 C10 C9 -12.6(5) . . . . ?
C13 N3 C10 C11 0.9(4) . . . . ?
Fe1 N3 C10 C11 169.9(2) . . . . ?
C8 C9 C10 N3 -2.3(6) . . . . ?
C8 C9 C10 C11 174.9(4) . . . . ?
N3 C10 C11 C12 -0.4(4) . . . . ?
C9 C10 C11 C12 -178.1(4) . . . . ?
N3 C10 C11 C27 179.1(4) . . . . ?
C9 C10 C11 C27 1.4(6) . . . . ?
C10 C11 C12 C13 -0.2(4) . . . . ?
C27 C11 C12 C13 -179.7(4) . . . . ?
C10 C11 C12 C28 177.1(4) . . . . ?
C27 C11 C12 C28 -2.4(7) . . . . ?
C10 N3 C13 C14 177.8(3) . . . . ?
Fe1 N3 C13 C14 9.4(5) . . . . ?
C10 N3 C13 C12 -1.0(4) . . . . ?
Fe1 N3 C13 C12 -169.4(2) . . . . ?
C11 C12 C13 N3 0.7(4) . . . . ?
C28 C12 C13 N3 -176.5(4) . . . . ?
C11 C12 C13 C14 -178.1(3) . . . . ?
C28 C12 C13 C14 4.6(6) . . . . ?
N3 C13 C14 C15 1.4(7) . . . . ?
C12 C13 C14 C15 -179.9(4) . . . . ?
C13 C14 C15 C16 2.2(8) . . . . ?
C19 N4 C16 C15 177.2(3) . . . . ?
Fe1 N4 C16 C15 -19.7(5) . . . . ?
C19 N4 C16 C17 -0.9(3) . . . . ?
Fe1 N4 C16 C17 162.2(2) . . . . ?
C14 C15 C16 N4 1.3(7) . . . . ?
C14 C15 C16 C17 179.2(4) . . . . ?
N4 C16 C17 C18 1.2(4) . . . . ?
C15 C16 C17 C18 -177.0(3) . . . . ?
N4 C16 C17 C30 179.7(3) . . . . ?
C15 C16 C17 C30 1.5(6) . . . . ?
C16 C17 C18 C19 -1.0(4) . . . . ?
C30 C17 C18 C19 -179.5(4) . . . . ?
C16 C17 C18 C32 179.5(4) . . . . ?
C30 C17 C18 C32 1.0(6) . . . . ?
C16 N4 C19 C20 -180.0(3) . . . . ?
Fe1 N4 C19 C20 16.2(5) . . . . ?
C16 N4 C19 C18 0.2(4) . . . . ?
Fe1 N4 C19 C18 -163.6(2) . . . . ?
C17 C18 C19 N4 0.5(4) . . . . ?
C32 C18 C19 N4 -180.0(3) . . . . ?
C17 C18 C19 C20 -179.3(3) . . . . ?
C32 C18 C19 C20 0.2(6) . . . . ?
N1 C1 C20 C19 -2.1(5) . . . . ?
C2 C1 C20 C19 178.6(3) . . . . ?
N4 C19 C20 C1 -0.2(6) . . . . ?
C18 C19 C20 C1 179.6(3) . . . . ?
C3 C2 C21 C22 -81.4(5) . . . . ?
C1 C2 C21 C22 95.2(5) . . . . ?
C6 C7 C25 C26 100.9(6) . . . . ?
C8 C7 C25 C26 -79.5(6) . . . . ?
C11 C12 C28 C29 -85.7(5) . . . . ?
C13 C12 C28 C29 91.1(5) . . . . ?
C18 C17 C30 C31 91.9(5) . . . . ?
C16 C17 C30 C31 -86.3(5) . . . . ?
